data_7102995
loop_
_publ_author_name
'Eichh\"ofer, Andreas'
'Wood, Paul T'
'Viswanath, Raghavan N'
'Mole, Richard A'

_publ_section_title
;
 Synthesis, structure and physical properties of the manganese(ii)
 selenide/selenolate cluster complexes
 [Mn(32)Se(14)(SePh)(36)(PnPr(3))(4)] and
 [Na(benzene-15-crown-5)(C(4)H(8)O)(2)](2)[Mn(8)Se(SePh)(16)].
;
_journal_issue 13
_journal_name_full 'Chemical communications (Cambridge, England)'
_journal_page_first 1596
_journal_page_last 1598
_journal_paper_doi 10.1039/b714582a
_journal_year 2008
_chemical_formula_moiety '[Mn8Se(SePh)16][Na(benzene15-C-5)(C4H8O)2]'
_chemical_formula_sum 'C134 H140 Mn8 Na2 O12.5 Se17'
_chemical_formula_weight 3778.28
_chemical_name_systematic
;
?
;
_space_group_IT_number 14
_symmetry_cell_setting monoclinic
_symmetry_space_group_name_Hall '-P 2ybc'
_symmetry_space_group_name_H-M 'P 1 21/c 1'
_atom_sites_solution_hydrogens geom
_atom_sites_solution_primary direct
_atom_sites_solution_secondary difmap
_audit_creation_method SHELXL-97
_cell_angle_alpha 90.00
_cell_angle_beta 102.54(3)
_cell_angle_gamma 90.00
_cell_formula_units_Z 4
_cell_length_a 29.265(6)
_cell_length_b 21.122(4)
_cell_length_c 26.029(5)
_cell_measurement_reflns_used 63172
_cell_measurement_temperature 180(2)
_cell_measurement_theta_max 25.12
_cell_measurement_theta_min 1.20
_cell_volume 15705(5)
_computing_cell_refinement 'STOE X-AREA'
_computing_data_collection 'STOE X-AREA'
_computing_data_reduction 'STOE X-RED'
_computing_molecular_graphics 'Schakal 97'
_computing_structure_refinement 'SHELXL-97 (Sheldrick, 1997)'
_computing_structure_solution 'SHELXS-97 (Sheldrick, 1990)'
_diffrn_ambient_temperature 180(2)
_diffrn_detector_area_resol_mean 6.67
_diffrn_measured_fraction_theta_full 0.992
_diffrn_measured_fraction_theta_max 0.992
_diffrn_measurement_device_type 'STOE IPDS 2'
_diffrn_measurement_method 'rotation method'
_diffrn_radiation_monochromator graphite
_diffrn_radiation_source 'fine-focus sealed tube'
_diffrn_radiation_type MoK\a
_diffrn_radiation_wavelength 0.71073
_diffrn_reflns_av_R_equivalents 0.0692
_diffrn_reflns_av_sigmaI/netI 0.0496
_diffrn_reflns_limit_h_max 34
_diffrn_reflns_limit_h_min -34
_diffrn_reflns_limit_k_max 24
_diffrn_reflns_limit_k_min -24
_diffrn_reflns_limit_l_max 28
_diffrn_reflns_limit_l_min -30
_diffrn_reflns_number 96176
_diffrn_reflns_theta_full 24.63
_diffrn_reflns_theta_max 24.63
_diffrn_reflns_theta_min 1.20
_exptl_absorpt_coefficient_mu 4.617
_exptl_absorpt_correction_T_max 0.6123
_exptl_absorpt_correction_T_min 0.4053
_exptl_absorpt_correction_type integration
_exptl_crystal_colour 'light red'
_exptl_crystal_density_diffrn 1.598
_exptl_crystal_density_method 'not measured'
_exptl_crystal_description prisms
_exptl_crystal_F_000 7376
_exptl_crystal_size_max 0.4
_exptl_crystal_size_mid 0.2
_exptl_crystal_size_min 0.12
_refine_diff_density_max 1.793
_refine_diff_density_min -1.216
_refine_diff_density_rms 0.153
_refine_ls_extinction_method none
_refine_ls_goodness_of_fit_ref 1.102
_refine_ls_hydrogen_treatment constr
_refine_ls_matrix_type full
_refine_ls_number_parameters 1314
_refine_ls_number_reflns 26314
_refine_ls_number_restraints 11
_refine_ls_restrained_S_all 1.104
_refine_ls_R_factor_all 0.0865
_refine_ls_R_factor_gt 0.0681
_refine_ls_shift/su_max 0.001
_refine_ls_shift/su_mean 0.000
_refine_ls_structure_factor_coef Fsqd
_refine_ls_weighting_details 'calc w=1/[\s^2^(Fo^2^)+(0.1006P)^2^+83.0415P] where P=(Fo^2^+2Fc^2^)/3'
_refine_ls_weighting_scheme calc
_refine_ls_wR_factor_gt 0.2037
_refine_ls_wR_factor_ref 0.2168
_reflns_number_gt 20496
_reflns_number_total 26314
_reflns_threshold_expression >2sigma(I)
_cod_data_source_file b714582a.txt
_cod_data_source_block p21c
_cod_original_sg_symbol_H-M P2(1)/c
_cod_original_formula_sum 'C134 H140 Mn8 Na2 O12.50 Se17'
_cod_database_code 7102995

loop_
_symmetry_equiv_pos_as_xyz
'x, y, z'
'-x, y+1/2, -z+1/2'
'-x, -y, -z'
'x, -y-1/2, z-1/2'

loop_
_atom_site_label
_atom_site_type_symbol
_atom_site_fract_x
_atom_site_fract_y
_atom_site_fract_z
_atom_site_U_iso_or_equiv
_atom_site_adp_type
_atom_site_occupancy
_atom_site_symmetry_multiplicity
_atom_site_calc_flag
_atom_site_refinement_flags
_atom_site_disorder_assembly
_atom_site_disorder_group
Se1 Se 0.25846(3) 0.42976(4) 0.23926(3) 0.0394(2) Uani 1 1 d . . .
Se2 Se 0.20979(3) 0.34166(4) 0.35056(4) 0.0446(2) Uani 1 1 d . . .
Se3 Se 0.27827(3) 0.32130(4) 0.12641(3) 0.0432(2) Uani 1 1 d . . .
Se4 Se 0.15690(3) 0.29843(4) 0.19263(4) 0.0452(2) Uani 1 1 d . . .
Se5 Se 0.39239(3) 0.39588(5) 0.23395(4) 0.0472(2) Uani 1 1 d . . .
Se6 Se 0.21987(4) 0.60903(5) 0.20895(4) 0.0533(2) Uani 1 1 d . . .
Se7 Se 0.17313(3) 0.46697(5) 0.10134(4) 0.0490(2) Uani 1 1 d . . .
Se8 Se 0.34284(3) 0.39261(5) 0.37774(4) 0.0527(3) Uani 1 1 d . . .
Se9 Se 0.35822(4) 0.55599(5) 0.28855(4) 0.0563(3) Uani 1 1 d . . .
Se10 Se 0.29595(3) 0.24881(5) 0.26336(4) 0.0466(2) Uani 1 1 d . . .
Se11 Se 0.12647(3) 0.47555(5) 0.24171(4) 0.0502(2) Uani 1 1 d . . .
Se12 Se 0.24437(3) 0.54043(5) 0.35778(4) 0.0481(2) Uani 1 1 d . . .
Se13 Se 0.31073(4) 0.51259(5) 0.12444(4) 0.0532(2) Uani 1 1 d . . .
Se14 Se 0.38412(5) 0.55486(10) 0.45578(6) 0.1022(6) Uani 1 1 d . . .
Se15 Se 0.38431(5) 0.38316(10) 0.06000(5) 0.0972(5) Uani 1 1 d . . .
Se16 Se 0.07282(4) 0.60320(7) 0.12441(6) 0.0802(4) Uani 1 1 d . . .
Se17 Se 0.19466(4) 0.14402(5) 0.30138(4) 0.0579(3) Uani 1 1 d . . .
Mn1 Mn 0.20513(5) 0.44749(6) 0.30227(5) 0.0424(3) Uani 1 1 d . . .
Mn2 Mn 0.32778(5) 0.36131(7) 0.28081(5) 0.0454(3) Uani 1 1 d . . .
Mn3 Mn 0.28907(5) 0.53370(7) 0.21255(6) 0.0489(3) Uani 1 1 d . . .
Mn4 Mn 0.21172(5) 0.37479(7) 0.15850(5) 0.0423(3) Uani 1 1 d . . .
Mn5 Mn 0.14576(5) 0.54477(7) 0.16630(6) 0.0504(4) Uani 1 1 d . . .
Mn6 Mn 0.33320(5) 0.51521(8) 0.37278(6) 0.0577(4) Uani 1 1 d . . .
Mn7 Mn 0.34758(5) 0.40009(7) 0.13619(6) 0.0493(3) Uani 1 1 d . . .
Mn8 Mn 0.21106(5) 0.25573(7) 0.27833(5) 0.0451(3) Uani 1 1 d . . .
Na1 Na 0.08258(17) 0.8566(2) 0.3679(2) 0.0814(14) Uani 1 1 d . . .
Na2 Na 0.4028(2) 0.0577(4) 0.1229(5) 0.200(6) Uani 1 1 d D . .
C1 C 0.1487(3) 0.3389(4) 0.3671(4) 0.047(2) Uani 1 1 d . . .
C2 C 0.1158(4) 0.2958(5) 0.3447(5) 0.068(3) Uani 1 1 d . . .
H2 H 0.1221 0.2673 0.3189 0.082 Uiso 1 1 calc R . .
C3 C 0.0733(5) 0.2934(7) 0.3594(7) 0.093(4) Uani 1 1 d . . .
H3 H 0.0503 0.2636 0.3433 0.112 Uiso 1 1 calc R . .
C4 C 0.0641(4) 0.3334(7) 0.3969(5) 0.080(4) Uani 1 1 d . . .
H4 H 0.0352 0.3301 0.4077 0.096 Uiso 1 1 calc R . .
C5 C 0.0963(4) 0.3789(6) 0.4193(5) 0.070(3) Uani 1 1 d . . .
H5 H 0.0894 0.4085 0.4441 0.084 Uiso 1 1 calc R . .
C6 C 0.1384(4) 0.3800(5) 0.4049(4) 0.056(2) Uani 1 1 d . . .
H6 H 0.1614 0.4097 0.4211 0.068 Uiso 1 1 calc R . .
C7 C 0.2512(3) 0.3167(4) 0.0526(3) 0.043(2) Uani 1 1 d . . .
C8 C 0.2555(4) 0.3646(5) 0.0182(4) 0.059(3) Uani 1 1 d . . .
H8 H 0.2716 0.4025 0.0307 0.070 Uiso 1 1 calc R . .
C9 C 0.2355(4) 0.3569(6) -0.0364(4) 0.066(3) Uani 1 1 d . . .
H9 H 0.2391 0.3892 -0.0606 0.079 Uiso 1 1 calc R . .
C10 C 0.2115(4) 0.3034(6) -0.0539(4) 0.067(3) Uani 1 1 d . . .
H10 H 0.1981 0.2987 -0.0903 0.081 Uiso 1 1 calc R . .
C11 C 0.2063(4) 0.2564(6) -0.0200(4) 0.065(3) Uani 1 1 d . . .
H11 H 0.1888 0.2195 -0.0324 0.078 Uiso 1 1 calc R . .
C12 C 0.2270(3) 0.2633(5) 0.0328(4) 0.054(2) Uani 1 1 d . . .
H12 H 0.2243 0.2297 0.0563 0.064 Uiso 1 1 calc R . .
C13 C 0.1551(3) 0.2344(4) 0.1393(4) 0.045(2) Uani 1 1 d . . .
C14 C 0.1250(4) 0.2431(5) 0.0911(4) 0.058(3) Uani 1 1 d . . .
H14 H 0.1059 0.2798 0.0846 0.070 Uiso 1 1 calc R . .
C15 C 0.1230(4) 0.1977(7) 0.0523(4) 0.075(3) Uani 1 1 d . . .
H15 H 0.1026 0.2038 0.0189 0.091 Uiso 1 1 calc R . .
C16 C 0.1503(4) 0.1436(6) 0.0615(4) 0.067(3) Uani 1 1 d . . .
H16 H 0.1486 0.1127 0.0346 0.081 Uiso 1 1 calc R . .
C17 C 0.1798(4) 0.1349(5) 0.1091(4) 0.056(2) Uani 1 1 d . . .
H17 H 0.1985 0.0978 0.1156 0.067 Uiso 1 1 calc R . .
C18 C 0.1825(4) 0.1804(5) 0.1485(4) 0.054(2) Uani 1 1 d . . .
H18 H 0.2032 0.1743 0.1817 0.065 Uiso 1 1 calc R . .
C19 C 0.4273(3) 0.3176(5) 0.2414(4) 0.054(2) Uani 1 1 d . . .
C20 C 0.4163(4) 0.2685(5) 0.2055(5) 0.066(3) Uani 1 1 d . . .
H20 H 0.3900 0.2723 0.1770 0.080 Uiso 1 1 calc R . .
C21 C 0.4429(5) 0.2147(6) 0.2108(6) 0.085(4) Uani 1 1 d . . .
H21 H 0.4346 0.1812 0.1862 0.102 Uiso 1 1 calc R . .
C22 C 0.4813(5) 0.2086(7) 0.2511(7) 0.094(4) Uani 1 1 d . . .
H22 H 0.5000 0.1714 0.2543 0.113 Uiso 1 1 calc R . .
C23 C 0.4922(5) 0.2563(8) 0.2865(6) 0.095(4) Uani 1 1 d . . .
H23 H 0.5181 0.2517 0.3154 0.114 Uiso 1 1 calc R . .
C24 C 0.4658(4) 0.3123(6) 0.2814(5) 0.074(3) Uani 1 1 d . . .
H24 H 0.4746 0.3461 0.3055 0.089 Uiso 1 1 calc R . .
C25 C 0.2340(4) 0.6641(6) 0.1556(5) 0.070(3) Uani 1 1 d . . .
C26 C 0.2568(6) 0.7215(7) 0.1721(8) 0.109(6) Uani 1 1 d . . .
H26 H 0.2648 0.7310 0.2086 0.131 Uiso 1 1 calc R . .
C27 C 0.2672(9) 0.7623(9) 0.1385(9) 0.139(8) Uani 1 1 d . . .
H27 H 0.2850 0.7991 0.1504 0.167 Uiso 1 1 calc R . .
C28 C 0.2522(9) 0.7506(9) 0.0867(10) 0.144(8) Uani 1 1 d . . .
H28 H 0.2560 0.7831 0.0627 0.172 Uiso 1 1 calc R . .
C29 C 0.2316(7) 0.6947(9) 0.0659(8) 0.116(6) Uani 1 1 d . . .
H29 H 0.2237 0.6869 0.0291 0.140 Uiso 1 1 calc R . .
C30 C 0.2229(5) 0.6501(7) 0.1028(6) 0.084(4) Uani 1 1 d . . .
H30 H 0.2095 0.6102 0.0912 0.101 Uiso 1 1 calc R . .
C31 C 0.1195(4) 0.4279(5) 0.0567(4) 0.060(3) Uani 1 1 d . . .
C32 C 0.1266(4) 0.3884(6) 0.0179(4) 0.066(3) Uani 1 1 d . . .
H32 H 0.1577 0.3808 0.0138 0.080 Uiso 1 1 calc R . .
C33 C 0.0892(5) 0.3588(7) -0.0161(5) 0.082(4) Uani 1 1 d . . .
H33 H 0.0949 0.3295 -0.0418 0.099 Uiso 1 1 calc R B .
C34 C 0.0458(6) 0.3720(9) -0.0124(8) 0.139(8) Uani 1 1 d . B .
H34 H 0.0203 0.3616 -0.0403 0.167 Uiso 1 1 calc R A 1
C35 C 0.0372(9) 0.4042(12) 0.0377(10) 0.103(7) Uiso 0.70 1 d P B 1
C35A C 0.0389(19) 0.432(3) 0.006(2) 0.095(14) Uiso 0.30 1 d P B 2
C36 C 0.0737(6) 0.4335(8) 0.0701(7) 0.065(4) Uiso 0.70 1 d P B 1
C36A C 0.0770(16) 0.465(2) 0.0437(19) 0.083(12) Uiso 0.30 1 d P B 2
C37 C 0.4090(4) 0.3722(6) 0.3976(4) 0.063(3) Uani 1 1 d . . .
C38 C 0.4199(4) 0.3091(7) 0.4068(5) 0.074(3) Uani 1 1 d . . .
H38 H 0.3960 0.2779 0.4028 0.089 Uiso 1 1 calc R . .
C39 C 0.4676(5) 0.2924(8) 0.4222(6) 0.098(5) Uani 1 1 d . . .
H39 H 0.4759 0.2491 0.4282 0.117 Uiso 1 1 calc R . .
C40 C 0.5018(5) 0.3370(9) 0.4287(6) 0.101(5) Uani 1 1 d . . .
H40 H 0.5337 0.3249 0.4395 0.121 Uiso 1 1 calc R . .
C41 C 0.4900(4) 0.3995(9) 0.4198(5) 0.093(5) Uani 1 1 d . . .
H41 H 0.5140 0.4307 0.4245 0.111 Uiso 1 1 calc R . .
C42 C 0.4427(4) 0.4181(7) 0.4035(4) 0.073(3) Uani 1 1 d . . .
H42 H 0.4345 0.4613 0.3970 0.088 Uiso 1 1 calc R . .
C43 C 0.3568(4) 0.6467(5) 0.2899(4) 0.059(3) Uani 1 1 d . . .
C44 C 0.3822(5) 0.6792(6) 0.2588(5) 0.080(4) Uani 1 1 d . . .
H44 H 0.3983 0.6556 0.2372 0.095 Uiso 1 1 calc R . .
C45 C 0.3846(6) 0.7436(7) 0.2584(6) 0.094(4) Uani 1 1 d . . .
H45 H 0.4031 0.7649 0.2379 0.113 Uiso 1 1 calc R . .
C46 C 0.3594(6) 0.7772(7) 0.2885(6) 0.093(4) Uani 1 1 d . . .
H46 H 0.3601 0.8221 0.2879 0.112 Uiso 1 1 calc R . .
C47 C 0.3333(5) 0.7475(6) 0.3194(6) 0.087(4) Uani 1 1 d . . .
H47 H 0.3163 0.7713 0.3399 0.104 Uiso 1 1 calc R . .
C48 C 0.3324(4) 0.6813(5) 0.3198(5) 0.072(3) Uani 1 1 d . . .
H48 H 0.3147 0.6599 0.3410 0.086 Uiso 1 1 calc R . .
C49 C 0.3312(4) 0.2057(5) 0.3244(4) 0.057(2) Uani 1 1 d . . .
C50 C 0.3154(4) 0.2004(5) 0.3708(4) 0.061(3) Uani 1 1 d . . .
H50 H 0.2864 0.2190 0.3735 0.073 Uiso 1 1 calc R . .
C51 C 0.3424(4) 0.1674(6) 0.4139(5) 0.077(3) Uani 1 1 d . . .
H51 H 0.3321 0.1641 0.4460 0.093 Uiso 1 1 calc R . .
C52 C 0.3837(5) 0.1402(7) 0.4088(5) 0.087(4) Uani 1 1 d . . .
H52 H 0.4016 0.1175 0.4378 0.105 Uiso 1 1 calc R . .
C53 C 0.4002(5) 0.1447(7) 0.3629(5) 0.085(4) Uani 1 1 d . . .
H53 H 0.4289 0.1253 0.3603 0.102 Uiso 1 1 calc R . .
C54 C 0.3737(4) 0.1784(6) 0.3204(5) 0.074(3) Uani 1 1 d . . .
H54 H 0.3846 0.1827 0.2888 0.089 Uiso 1 1 calc R . .
C55 C 0.1034(3) 0.5325(5) 0.2878(4) 0.056(3) Uani 1 1 d . . .
C56 C 0.1046(4) 0.5982(6) 0.2833(5) 0.074(3) Uani 1 1 d . . .
H56 H 0.1173 0.6172 0.2564 0.089 Uiso 1 1 calc R . .
C57 C 0.0873(5) 0.6351(8) 0.3180(7) 0.098(5) Uani 1 1 d . . .
H57 H 0.0878 0.6798 0.3143 0.118 Uiso 1 1 calc R . .
C58 C 0.0695(5) 0.6100(10) 0.3576(6) 0.101(5) Uani 1 1 d . . .
H58 H 0.0583 0.6363 0.3818 0.121 Uiso 1 1 calc R . .
C59 C 0.0685(6) 0.5463(10) 0.3614(6) 0.109(6) Uani 1 1 d . . .
H59 H 0.0564 0.5282 0.3891 0.131 Uiso 1 1 calc R . .
C60 C 0.0839(4) 0.5069(7) 0.3275(5) 0.080(4) Uani 1 1 d . . .
H60 H 0.0813 0.4624 0.3308 0.096 Uiso 1 1 calc R . .
C61 C 0.2277(3) 0.5259(5) 0.4243(4) 0.050(2) Uani 1 1 d . . .
C62 C 0.1917(5) 0.5611(6) 0.4353(5) 0.078(4) Uani 1 1 d . . .
H62 H 0.1763 0.5915 0.4106 0.093 Uiso 1 1 calc R . .
C63 C 0.1779(7) 0.5524(8) 0.4823(7) 0.117(6) Uani 1 1 d . . .
H63 H 0.1514 0.5740 0.4894 0.140 Uiso 1 1 calc R . .
C64 C 0.2052(7) 0.5091(9) 0.5205(5) 0.109(6) Uani 1 1 d . . .
H64 H 0.1989 0.5055 0.5547 0.131 Uiso 1 1 calc R . .
C65 C 0.2397(5) 0.4739(7) 0.5073(5) 0.078(3) Uani 1 1 d . . .
H65 H 0.2559 0.4432 0.5312 0.094 Uiso 1 1 calc R . .
C66 C 0.2512(4) 0.4823(6) 0.4601(4) 0.064(3) Uani 1 1 d . . .
H66 H 0.2758 0.4580 0.4514 0.077 Uiso 1 1 calc R . .
C67 C 0.3631(4) 0.5686(5) 0.1254(4) 0.061(3) Uani 1 1 d . . .
C68 C 0.4088(5) 0.5488(8) 0.1402(7) 0.110(6) Uani 1 1 d . . .
H68 H 0.4153 0.5065 0.1520 0.132 Uiso 1 1 calc R . .
C69 C 0.4457(6) 0.5895(10) 0.1381(9) 0.146(9) Uani 1 1 d . . .
H69 H 0.4771 0.5755 0.1497 0.175 Uiso 1 1 calc R . .
C70 C 0.4367(7) 0.6496(9) 0.1194(7) 0.106(6) Uani 1 1 d . . .
H70 H 0.4617 0.6768 0.1160 0.128 Uiso 1 1 calc R . .
C71 C 0.3937(8) 0.6691(7) 0.1064(7) 0.109(6) Uani 1 1 d . . .
H71 H 0.3884 0.7118 0.0952 0.131 Uiso 1 1 calc R . .
C72 C 0.3537(6) 0.6303(6) 0.1078(6) 0.094(4) Uani 1 1 d . . .
H72 H 0.3226 0.6459 0.0972 0.113 Uiso 1 1 calc R . .
C73 C 0.3599(5) 0.6403(8) 0.4592(5) 0.090(4) Uani 1 1 d . . .
C74 C 0.3891(7) 0.6912(12) 0.4599(6) 0.131(7) Uani 1 1 d . . .
H74 H 0.4203 0.6867 0.4555 0.157 Uiso 1 1 calc R . .
C75 C 0.3688(12) 0.7538(12) 0.4678(9) 0.152(10) Uani 1 1 d . . .
H75 H 0.3884 0.7900 0.4708 0.182 Uiso 1 1 calc R . .
C76 C 0.3247(11) 0.7617(12) 0.4710(10) 0.156(10) Uani 1 1 d . . .
H76 H 0.3134 0.8029 0.4758 0.187 Uiso 1 1 calc R . .
C77 C 0.2968(10) 0.7137(12) 0.4676(8) 0.149(8) Uani 1 1 d . . .
H77 H 0.2651 0.7205 0.4691 0.179 Uiso 1 1 calc R . .
C78 C 0.3126(6) 0.6506(8) 0.4616(6) 0.103(5) Uani 1 1 d . . .
H78 H 0.2915 0.6160 0.4593 0.124 Uiso 1 1 calc R . .
C79 C 0.4427(4) 0.3430(6) 0.0820(5) 0.075(3) Uani 1 1 d . . .
C80 C 0.4721(4) 0.3513(7) 0.1302(5) 0.078(4) Uani 1 1 d . . .
H80 H 0.4632 0.3788 0.1552 0.093 Uiso 1 1 calc R . .
C81 C 0.5145(5) 0.3201(8) 0.1429(6) 0.094(4) Uani 1 1 d . . .
H81 H 0.5320 0.3214 0.1782 0.113 Uiso 1 1 calc R . .
C82 C 0.5313(8) 0.2889(12) 0.1080(8) 0.183(13) Uani 1 1 d . . .
H82 H 0.5622 0.2724 0.1165 0.219 Uiso 1 1 calc R . .
C83 C 0.5036(10) 0.2801(18) 0.0589(10) 0.28(2) Uani 1 1 d . . .
H83 H 0.5154 0.2581 0.0326 0.341 Uiso 1 1 calc R . .
C84 C 0.4572(8) 0.3044(13) 0.0474(8) 0.197(14) Uani 1 1 d . . .
H84 H 0.4363 0.2934 0.0154 0.237 Uiso 1 1 calc R . .
C85 C 0.0833(4) 0.6892(6) 0.1441(5) 0.065(3) Uani 1 1 d . . .
C86 C 0.1211(5) 0.7229(7) 0.1345(6) 0.092(4) Uani 1 1 d . . .
H86 H 0.1440 0.7016 0.1202 0.110 Uiso 1 1 calc R . .
C87 C 0.1262(7) 0.7857(9) 0.1451(8) 0.122(6) Uani 1 1 d . . .
H87 H 0.1524 0.8072 0.1372 0.147 Uiso 1 1 calc R . .
C88 C 0.0948(6) 0.8197(8) 0.1669(8) 0.119(6) Uani 1 1 d . . .
H88 H 0.0989 0.8635 0.1749 0.142 Uiso 1 1 calc R . .
C89 C 0.0573(6) 0.7860(8) 0.1763(10) 0.135(8) Uani 1 1 d . . .
H89 H 0.0348 0.8076 0.1911 0.162 Uiso 1 1 calc R . .
C90 C 0.0507(5) 0.7210(8) 0.1650(7) 0.103(5) Uani 1 1 d . . .
H90 H 0.0241 0.6995 0.1717 0.124 Uiso 1 1 calc R . .
C91 C 0.1284(4) 0.1383(5) 0.2897(4) 0.059(3) Uani 1 1 d . . .
C92 C 0.0989(5) 0.1383(7) 0.2389(5) 0.087(4) Uani 1 1 d . . .
H92 H 0.1122 0.1452 0.2092 0.104 Uiso 1 1 calc R . .
C93 C 0.0519(5) 0.1287(7) 0.2313(7) 0.093(5) Uani 1 1 d . . .
H93 H 0.0334 0.1279 0.1965 0.112 Uiso 1 1 calc R . .
C94 C 0.0308(5) 0.1202(8) 0.2727(7) 0.098(5) Uani 1 1 d . . .
H94 H -0.0021 0.1148 0.2672 0.118 Uiso 1 1 calc R . .
C95 C 0.0578(6) 0.1196(7) 0.3213(7) 0.098(5) Uani 1 1 d . . .
H95 H 0.0434 0.1123 0.3501 0.118 Uiso 1 1 calc R . .
C96 C 0.1059(5) 0.1290(6) 0.3316(5) 0.078(4) Uani 1 1 d . . .
H96 H 0.1236 0.1291 0.3669 0.094 Uiso 1 1 calc R . .
C97 C 0.1525(14) 0.9740(14) 0.4184(16) 0.277(19) Uiso 1 1 d D . .
H97A H 0.1850 0.9834 0.4370 0.332 Uiso 1 1 calc R . .
H97B H 0.1319 1.0082 0.4263 0.332 Uiso 1 1 calc R . .
C98 C 0.1498(12) 0.9709(16) 0.3613(13) 0.214(13) Uiso 1 1 d . . .
H98A H 0.1707 0.9373 0.3533 0.257 Uiso 1 1 calc R . .
H98B H 0.1596 1.0118 0.3486 0.257 Uiso 1 1 calc R . .
C99 C 0.0814(8) 0.9595(12) 0.2805(10) 0.156(8) Uiso 1 1 d . . .
H99A H 0.1005 0.9323 0.2622 0.187 Uiso 1 1 calc R . .
H99B H 0.0837 1.0035 0.2682 0.187 Uiso 1 1 calc R . .
C100 C 0.0337(9) 0.9394(13) 0.2664(11) 0.174(10) Uiso 1 1 d . . .
H10A H 0.0138 0.9696 0.2808 0.209 Uiso 1 1 calc R . .
H10B H 0.0231 0.9392 0.2276 0.209 Uiso 1 1 calc R . .
C101 C -0.0145(8) 0.8558(12) 0.2905(10) 0.155(8) Uiso 1 1 d . . .
H10C H -0.0313 0.8916 0.3024 0.186 Uiso 1 1 calc R . .
H10D H -0.0317 0.8449 0.2545 0.186 Uiso 1 1 calc R . .
C102 C -0.0189(9) 0.8051(12) 0.3220(10) 0.165(9) Uiso 1 1 d . . .
H10E H -0.0514 0.8034 0.3273 0.198 Uiso 1 1 calc R . .
H10F H -0.0129 0.7655 0.3043 0.198 Uiso 1 1 calc R . .
C103 C 0.0177(8) 0.7663(10) 0.4149(9) 0.129(6) Uiso 1 1 d . . .
C104 C 0.0513(8) 0.7806(11) 0.4556(9) 0.134(7) Uiso 1 1 d . . .
C105 C 0.1115(9) 0.8573(12) 0.4941(10) 0.165(9) Uiso 1 1 d . . .
H10G H 0.1013 0.8546 0.5279 0.198 Uiso 1 1 calc R . .
H10H H 0.1397 0.8306 0.4960 0.198 Uiso 1 1 calc R . .
C106 C 0.1201(8) 0.9221(11) 0.4810(9) 0.145(7) Uiso 1 1 d . . .
H10I H 0.0908 0.9471 0.4735 0.174 Uiso 1 1 calc R . .
H10J H 0.1431 0.9428 0.5095 0.174 Uiso 1 1 calc R . .
C107 C -0.0130(9) 0.7123(12) 0.4133(11) 0.166(9) Uiso 1 1 d . . .
H107 H -0.0379 0.6998 0.3853 0.199 Uiso 1 1 calc R . .
C108 C 0.0036(9) 0.6795(12) 0.4670(10) 0.156(8) Uiso 1 1 d . . .
H108 H -0.0104 0.6401 0.4720 0.187 Uiso 1 1 calc R . .
C109 C 0.0343(11) 0.7007(15) 0.5051(13) 0.192(11) Uiso 1 1 d . . .
H109 H 0.0366 0.6794 0.5378 0.231 Uiso 1 1 calc R . .
C110 C 0.0643(12) 0.7496(17) 0.5055(14) 0.215(13) Uiso 1 1 d . . .
H110 H 0.0893 0.7613 0.5337 0.259 Uiso 1 1 calc R . .
C111 C 0.1744(7) 0.7596(9) 0.3844(7) 0.120(6) Uiso 1 1 d . . .
H11A H 0.1606 0.7279 0.4046 0.144 Uiso 1 1 calc R . .
H11B H 0.1927 0.7904 0.4094 0.144 Uiso 1 1 calc R . .
C112 C 0.2046(9) 0.7286(12) 0.3533(10) 0.160(8) Uiso 1 1 d . . .
H11C H 0.2380 0.7336 0.3709 0.192 Uiso 1 1 calc R . .
H11D H 0.1973 0.6829 0.3495 0.192 Uiso 1 1 calc R . .
C113 C 0.1954(8) 0.7586(11) 0.3032(9) 0.149(8) Uiso 1 1 d . . .
H11E H 0.2204 0.7894 0.3012 0.179 Uiso 1 1 calc R . .
H11F H 0.1939 0.7268 0.2750 0.179 Uiso 1 1 calc R . .
C114 C 0.1516(8) 0.7901(11) 0.2975(9) 0.149(8) Uiso 1 1 d . . .
H11G H 0.1275 0.7676 0.2713 0.179 Uiso 1 1 calc R . .
H11H H 0.1542 0.8339 0.2849 0.179 Uiso 1 1 calc R . .
C115 C 0.4758(10) 0.0871(18) 0.0511(11) 0.265(17) Uiso 1 1 d D . .
H11I H 0.5057 0.0932 0.0398 0.318 Uiso 1 1 calc R C .
H11J H 0.4560 0.0577 0.0262 0.318 Uiso 1 1 calc R . .
C116 C 0.4534(12) 0.1440(19) 0.051(2) 0.31(3) Uiso 0.70 1 d PD C .
H11K H 0.4503 0.1658 0.0168 0.372 Uiso 0.70 1 calc PR . .
H11L H 0.4705 0.1720 0.0793 0.372 Uiso 0.70 1 calc PR . .
C117 C 0.3711(13) 0.1428(18) 0.0299(15) 0.248(16) Uiso 1 1 d . C .
H11M H 0.3613 0.1080 0.0044 0.298 Uiso 1 1 calc R . .
H11N H 0.3761 0.1808 0.0095 0.298 Uiso 1 1 calc R . .
C118 C 0.3332(9) 0.1557(12) 0.0556(10) 0.164(9) Uiso 1 1 d . . .
H11O H 0.3355 0.2004 0.0673 0.196 Uiso 1 1 calc R C .
H11P H 0.3033 0.1509 0.0295 0.196 Uiso 1 1 calc R . .
C119 C 0.3172(7) 0.1422(9) 0.1429(7) 0.114(5) Uiso 1 1 d . . .
H11Q H 0.2841 0.1554 0.1320 0.137 Uiso 1 1 calc R C .
H11R H 0.3360 0.1805 0.1549 0.137 Uiso 1 1 calc R . .
C120 C 0.3218(6) 0.0988(9) 0.1859(7) 0.114(5) Uiso 1 1 d . C .
H12A H 0.3118 0.1185 0.2162 0.137 Uiso 1 1 calc R . .
H12B H 0.3031 0.0601 0.1754 0.137 Uiso 1 1 calc R . .
C123 C 0.5041(7) 0.0418(11) 0.1909(9) 0.141(7) Uiso 1 1 d D C .
H12C H 0.5286 0.0463 0.2235 0.170 Uiso 1 1 calc R . .
H12D H 0.5048 -0.0029 0.1795 0.170 Uiso 1 1 calc R . .
C124 C 0.5180(13) 0.0800(18) 0.1514(15) 0.247(16) Uiso 1 1 d . . .
H12E H 0.5507 0.0707 0.1490 0.297 Uiso 1 1 calc R C .
H12F H 0.5153 0.1257 0.1588 0.297 Uiso 1 1 calc R . .
C121 C 0.3890(6) 0.0475(7) 0.2374(5) 0.162(9) Uiso 1 1 d GD C .
C122 C 0.4358(6) 0.0318(8) 0.2416(5) 0.135(7) Uiso 1 1 d GD C .
C128 C 0.4580(5) -0.0088(9) 0.2813(7) 0.245(15) Uiso 1 1 d G . .
H128 H 0.4900 -0.0195 0.2841 0.294 Uiso 1 1 calc R C .
C127 C 0.4335(7) -0.0337(8) 0.3167(6) 0.182(10) Uiso 1 1 d G C .
H127 H 0.4487 -0.0614 0.3438 0.219 Uiso 1 1 calc R . .
C126 C 0.3867(7) -0.0180(9) 0.3125(6) 0.249(16) Uiso 1 1 d G . .
H126 H 0.3699 -0.0350 0.3367 0.298 Uiso 1 1 calc R C .
C125 C 0.3644(5) 0.0226(10) 0.2728(7) 0.217(13) Uiso 1 1 d G C .
H125 H 0.3325 0.0333 0.2700 0.261 Uiso 1 1 calc R . .
C130 C 0.4094(16) -0.092(2) 0.1578(18) 0.136(14) Uiso 0.50 1 d P C 1
C13A C 0.3765(12) -0.0984(16) 0.1758(14) 0.102(9) Uiso 0.50 1 d P C 2
C131 C 0.3946(10) -0.1512(13) 0.1458(11) 0.173(10) Uiso 1 1 d . . .
H13A H 0.3722 -0.1660 0.1667 0.208 Uiso 1 1 calc R C 1
H13B H 0.4208 -0.1816 0.1487 0.208 Uiso 1 1 calc R C 1
C132 C 0.3731(10) -0.1378(14) 0.0938(12) 0.188(11) Uiso 1 1 d . C .
H13C H 0.3504 -0.1714 0.0792 0.225 Uiso 1 1 calc R D 1
H13D H 0.3966 -0.1345 0.0717 0.225 Uiso 1 1 calc R D 1
C133 C 0.3458(11) -0.0683(14) 0.0960(13) 0.200(12) Uiso 1 1 d . . .
H13E H 0.3342 -0.0492 0.0608 0.239 Uiso 1 1 calc R C 1
H13F H 0.3205 -0.0704 0.1156 0.239 Uiso 1 1 calc R C 1
C134 C 0.2180(15) 0.947(2) 0.2438(17) 0.136(13) Uiso 0.50 1 d P . .
C135 C 0.2433(12) 0.9044(16) 0.2208(13) 0.102(9) Uiso 0.50 1 d P . .
C136 C 0.2050(11) 1.0052(15) 0.2100(12) 0.094(8) Uiso 0.50 1 d P . .
C137 C 0.2292(11) 0.9259(15) 0.1665(13) 0.096(9) Uiso 0.50 1 d P . .
O1 O 0.1379(5) 0.9141(7) 0.4361(6) 0.145(5) Uiso 1 1 d D . .
O2 O 0.0999(7) 0.9568(8) 0.3348(8) 0.179(6) Uiso 1 1 d . . .
O3 O 0.0287(5) 0.8782(7) 0.2862(5) 0.135(4) Uiso 1 1 d . . .
O4 O 0.0116(5) 0.8093(7) 0.3699(6) 0.141(4) Uiso 1 1 d . . .
O5 O 0.0739(5) 0.8390(7) 0.4498(6) 0.143(5) Uiso 1 1 d . . .
O6 O 0.1386(3) 0.7911(5) 0.3473(4) 0.092(3) Uiso 1 1 d . . .
O7 O 0.4845(6) 0.0616(8) 0.1022(8) 0.171(6) Uiso 1 1 d D . .
O8 O 0.4103(5) 0.1276(7) 0.0599(6) 0.142(5) Uiso 1 1 d D C .
O9 O 0.3316(4) 0.1171(6) 0.0993(5) 0.116(4) Uiso 1 1 d . . .
O10 O 0.3697(5) 0.0851(6) 0.1982(5) 0.134(4) Uiso 1 1 d D C .
O11 O 0.4576(6) 0.0522(8) 0.2057(7) 0.182(6) Uiso 1 1 d D C .
O12 O 0.3844(9) -0.0411(11) 0.1230(10) 0.098(7) Uiso 0.50 1 d P C 1
O12A O 0.3694(10) -0.0452(12) 0.1405(11) 0.110(8) Uiso 0.50 1 d P C 2
O13 O 0.2214(7) 0.9900(9) 0.1650(8) 0.093(5) Uiso 0.50 1 d P . .

loop_
_atom_site_aniso_label
_atom_site_aniso_U_11
_atom_site_aniso_U_22
_atom_site_aniso_U_33
_atom_site_aniso_U_23
_atom_site_aniso_U_13
_atom_site_aniso_U_12
Se1 0.0366(4) 0.0466(5) 0.0342(4) -0.0010(4) 0.0059(3) 0.0007(4)
Se2 0.0458(5) 0.0478(5) 0.0407(5) 0.0008(4) 0.0104(4) 0.0009(4)
Se3 0.0442(5) 0.0489(5) 0.0344(4) -0.0028(4) 0.0038(4) 0.0038(4)
Se4 0.0421(5) 0.0521(5) 0.0404(5) -0.0007(4) 0.0065(4) -0.0009(4)
Se5 0.0396(5) 0.0577(6) 0.0435(5) -0.0038(4) 0.0072(4) 0.0005(4)
Se6 0.0529(6) 0.0528(6) 0.0557(6) -0.0013(5) 0.0151(5) 0.0008(4)
Se7 0.0448(5) 0.0533(5) 0.0448(5) 0.0017(4) 0.0007(4) 0.0056(4)
Se8 0.0437(5) 0.0739(7) 0.0384(5) -0.0019(5) 0.0038(4) 0.0001(5)
Se9 0.0474(5) 0.0631(6) 0.0601(6) -0.0122(5) 0.0158(5) -0.0078(5)
Se10 0.0469(5) 0.0525(5) 0.0401(5) 0.0035(4) 0.0092(4) 0.0058(4)
Se11 0.0422(5) 0.0574(6) 0.0497(5) 0.0042(4) 0.0072(4) 0.0016(4)
Se12 0.0493(5) 0.0516(5) 0.0452(5) -0.0053(4) 0.0139(4) -0.0032(4)
Se13 0.0549(6) 0.0554(6) 0.0529(6) -0.0034(5) 0.0197(5) -0.0052(5)
Se14 0.0632(8) 0.1582(15) 0.0828(9) -0.0595(10) 0.0107(7) -0.0194(9)
Se15 0.0729(8) 0.1723(16) 0.0499(7) -0.0028(8) 0.0208(6) 0.0383(9)
Se16 0.0571(7) 0.0783(8) 0.0964(10) 0.0085(7) -0.0025(6) 0.0204(6)
Se17 0.0689(7) 0.0513(6) 0.0522(6) 0.0026(5) 0.0104(5) -0.0046(5)
Mn1 0.0405(7) 0.0482(8) 0.0394(7) -0.0007(6) 0.0105(6) 0.0014(6)
Mn2 0.0399(7) 0.0558(8) 0.0390(7) 0.0006(6) 0.0055(6) 0.0050(6)
Mn3 0.0469(8) 0.0499(8) 0.0522(8) -0.0031(7) 0.0161(7) -0.0036(6)
Mn4 0.0395(7) 0.0480(7) 0.0371(7) -0.0008(6) 0.0035(6) 0.0024(6)
Mn5 0.0462(8) 0.0552(9) 0.0493(8) 0.0052(7) 0.0092(6) 0.0071(7)
Mn6 0.0464(8) 0.0736(10) 0.0548(9) -0.0183(8) 0.0146(7) -0.0097(7)
Mn7 0.0451(8) 0.0605(9) 0.0420(8) -0.0078(7) 0.0091(6) -0.0004(7)
Mn8 0.0457(7) 0.0504(8) 0.0389(7) -0.0009(6) 0.0083(6) 0.0002(6)
Na1 0.074(3) 0.089(3) 0.078(3) -0.011(3) 0.009(2) 0.014(3)
Na2 0.081(4) 0.093(5) 0.418(17) 0.035(7) 0.036(7) 0.043(4)
C1 0.049(5) 0.051(5) 0.041(5) 0.014(4) 0.012(4) 0.010(4)
C2 0.055(6) 0.063(7) 0.093(9) -0.011(6) 0.029(6) -0.010(5)
C3 0.064(8) 0.100(11) 0.120(12) -0.010(9) 0.031(8) -0.010(7)
C4 0.059(7) 0.104(10) 0.085(9) 0.025(8) 0.034(7) 0.011(7)
C5 0.071(7) 0.089(8) 0.057(7) 0.007(6) 0.026(6) 0.016(7)
C6 0.055(6) 0.069(7) 0.047(5) -0.003(5) 0.013(5) 0.010(5)
C7 0.043(5) 0.049(5) 0.038(5) -0.005(4) 0.013(4) 0.004(4)
C8 0.057(6) 0.067(7) 0.051(6) 0.004(5) 0.009(5) 0.001(5)
C9 0.072(7) 0.091(8) 0.039(5) 0.019(6) 0.019(5) 0.008(6)
C10 0.056(6) 0.101(9) 0.043(6) -0.011(6) 0.006(5) 0.010(6)
C11 0.067(7) 0.075(7) 0.046(6) -0.008(5) 0.000(5) -0.010(6)
C12 0.058(6) 0.057(6) 0.046(5) -0.006(5) 0.012(5) -0.004(5)
C13 0.039(5) 0.054(5) 0.043(5) -0.002(4) 0.011(4) -0.005(4)
C14 0.054(6) 0.067(7) 0.051(6) -0.002(5) 0.004(5) 0.003(5)
C15 0.071(8) 0.100(10) 0.046(6) -0.019(6) -0.007(5) -0.007(7)
C16 0.084(8) 0.067(7) 0.054(6) -0.014(5) 0.020(6) -0.017(6)
C17 0.071(7) 0.048(5) 0.050(6) -0.005(5) 0.015(5) -0.005(5)
C18 0.054(6) 0.065(6) 0.042(5) 0.003(5) 0.007(4) -0.011(5)
C19 0.039(5) 0.064(6) 0.062(6) 0.007(5) 0.015(5) 0.010(4)
C20 0.054(6) 0.068(7) 0.078(8) -0.012(6) 0.016(6) 0.008(5)
C21 0.067(8) 0.068(8) 0.119(12) -0.008(8) 0.017(8) 0.014(6)
C22 0.079(9) 0.088(10) 0.125(13) 0.013(10) 0.044(9) 0.018(8)
C23 0.081(9) 0.108(12) 0.086(10) 0.018(9) -0.005(8) 0.031(8)
C24 0.069(7) 0.077(8) 0.067(7) 0.005(6) -0.006(6) 0.014(6)
C25 0.080(8) 0.063(7) 0.077(8) 0.005(6) 0.038(7) -0.002(6)
C26 0.140(14) 0.068(9) 0.145(15) 0.002(9) 0.090(13) -0.013(9)
C27 0.20(2) 0.097(13) 0.145(18) -0.019(12) 0.094(18) -0.060(14)
C28 0.21(2) 0.079(12) 0.16(2) 0.036(13) 0.081(19) -0.011(13)
C29 0.138(15) 0.114(14) 0.114(13) 0.024(11) 0.065(12) 0.010(12)
C30 0.099(10) 0.079(9) 0.081(9) 0.016(7) 0.034(8) 0.005(7)
C31 0.051(6) 0.061(6) 0.059(6) 0.000(5) -0.004(5) 0.008(5)
C32 0.052(6) 0.081(8) 0.062(7) 0.001(6) 0.004(5) 0.001(6)
C33 0.080(9) 0.104(10) 0.052(7) -0.009(7) -0.008(6) -0.012(8)
C34 0.083(11) 0.135(15) 0.160(18) -0.036(14) -0.061(11) 0.003(10)
C37 0.045(6) 0.097(9) 0.041(5) 0.008(6) -0.001(4) -0.010(6)
C38 0.049(6) 0.102(10) 0.068(7) 0.027(7) 0.004(5) 0.004(6)
C39 0.065(8) 0.135(13) 0.091(10) 0.059(10) 0.012(7) 0.028(9)
C40 0.053(8) 0.155(16) 0.088(10) 0.038(10) 0.004(7) 0.006(9)
C41 0.051(7) 0.149(15) 0.076(9) 0.024(9) 0.009(6) -0.014(8)
C42 0.058(7) 0.105(10) 0.056(7) 0.012(7) 0.010(5) 0.003(7)
C43 0.051(6) 0.066(7) 0.055(6) -0.006(5) 0.002(5) -0.017(5)
C44 0.087(9) 0.080(9) 0.080(9) 0.008(7) 0.038(7) -0.009(7)
C45 0.098(11) 0.081(10) 0.104(11) 0.024(8) 0.028(9) -0.014(8)
C46 0.104(11) 0.067(8) 0.098(11) 0.015(8) -0.002(9) -0.018(8)
C47 0.094(10) 0.069(8) 0.094(10) -0.020(7) 0.014(8) 0.004(7)
C48 0.078(8) 0.059(7) 0.083(8) -0.006(6) 0.027(7) -0.008(6)
C49 0.053(6) 0.061(6) 0.055(6) 0.011(5) 0.009(5) 0.012(5)
C50 0.063(6) 0.073(7) 0.045(6) 0.014(5) 0.005(5) 0.003(5)
C51 0.067(7) 0.098(9) 0.060(7) 0.027(7) -0.001(6) 0.006(7)
C52 0.093(10) 0.087(9) 0.072(8) 0.037(7) -0.003(7) 0.016(8)
C53 0.083(9) 0.098(10) 0.070(8) 0.020(7) 0.008(7) 0.039(8)
C54 0.072(8) 0.084(8) 0.068(7) 0.010(6) 0.019(6) 0.023(6)
C55 0.042(5) 0.076(7) 0.050(6) 0.007(5) 0.011(4) 0.009(5)
C56 0.078(8) 0.070(8) 0.082(8) -0.007(6) 0.035(7) 0.009(6)
C57 0.078(9) 0.094(10) 0.121(13) -0.025(9) 0.019(9) 0.018(8)
C58 0.081(10) 0.145(15) 0.088(10) -0.003(10) 0.043(8) 0.037(10)
C59 0.093(11) 0.165(18) 0.083(10) 0.013(11) 0.050(9) 0.040(12)
C60 0.072(8) 0.106(10) 0.068(8) 0.015(7) 0.030(6) 0.013(7)
C61 0.045(5) 0.058(6) 0.048(5) -0.007(5) 0.014(4) -0.008(4)
C62 0.093(9) 0.071(8) 0.083(8) 0.019(6) 0.048(7) 0.022(7)
C63 0.152(15) 0.110(12) 0.123(14) 0.004(10) 0.104(13) 0.023(11)
C64 0.158(16) 0.125(13) 0.052(8) 0.014(8) 0.038(9) -0.038(12)
C65 0.075(8) 0.103(10) 0.058(7) 0.015(7) 0.018(6) 0.005(7)
C66 0.055(6) 0.085(8) 0.052(6) 0.009(6) 0.011(5) 0.003(6)
C67 0.081(8) 0.061(6) 0.049(6) -0.003(5) 0.030(6) -0.018(6)
C68 0.069(9) 0.096(11) 0.157(16) 0.031(10) 0.010(9) -0.031(8)
C69 0.086(11) 0.125(15) 0.22(2) 0.071(15) 0.013(13) -0.039(11)
C70 0.105(12) 0.124(15) 0.095(11) -0.017(10) 0.033(10) -0.063(11)
C71 0.152(16) 0.057(8) 0.126(14) -0.001(8) 0.046(13) -0.045(10)
C72 0.108(11) 0.060(8) 0.120(12) -0.007(8) 0.034(9) -0.020(7)
C73 0.090(10) 0.122(12) 0.058(7) -0.042(8) 0.020(7) -0.048(9)
C74 0.124(15) 0.19(2) 0.074(10) -0.004(12) 0.006(10) -0.058(16)
C75 0.22(3) 0.111(17) 0.130(18) -0.011(14) 0.05(2) -0.068(19)
C76 0.17(2) 0.117(18) 0.17(2) -0.055(16) 0.01(2) -0.021(18)
C77 0.18(2) 0.16(2) 0.117(16) -0.056(15) 0.038(15) 0.007(18)
C78 0.107(12) 0.117(13) 0.096(11) -0.048(10) 0.044(9) -0.017(10)
C79 0.071(8) 0.082(8) 0.068(8) -0.008(6) 0.010(6) 0.014(6)
C80 0.062(7) 0.115(11) 0.056(7) -0.003(7) 0.012(6) 0.002(7)
C81 0.071(9) 0.135(13) 0.070(8) -0.006(9) 0.000(7) 0.000(9)
C82 0.142(17) 0.25(3) 0.119(15) -0.087(17) -0.048(13) 0.125(19)
C83 0.21(3) 0.42(5) 0.17(2) -0.18(3) -0.08(2) 0.22(3)
C84 0.18(2) 0.27(3) 0.101(13) -0.100(17) -0.045(13) 0.15(2)
C85 0.050(6) 0.076(7) 0.070(7) 0.011(6) 0.011(5) 0.024(5)
C86 0.093(10) 0.086(10) 0.112(12) 0.009(8) 0.056(9) 0.015(8)
C87 0.116(14) 0.097(13) 0.150(17) 0.020(12) 0.018(12) -0.006(11)
C88 0.096(12) 0.086(11) 0.167(18) -0.012(11) 0.015(12) 0.018(10)
C89 0.080(11) 0.094(12) 0.23(2) -0.039(14) 0.040(13) 0.016(9)
C90 0.064(8) 0.100(11) 0.151(15) -0.018(10) 0.037(9) 0.009(8)
C91 0.071(7) 0.058(6) 0.049(6) 0.003(5) 0.013(5) -0.010(5)
C92 0.096(10) 0.097(10) 0.062(8) 0.024(7) 0.004(7) -0.014(8)
C93 0.065(8) 0.096(10) 0.108(11) 0.021(9) -0.008(8) -0.027(7)
C94 0.070(9) 0.108(11) 0.117(13) 0.017(10) 0.021(9) -0.023(8)
C95 0.094(11) 0.099(11) 0.116(13) -0.015(10) 0.053(10) -0.025(9)
C96 0.095(9) 0.082(8) 0.062(7) -0.007(6) 0.025(7) -0.029(7)

loop_
_atom_type_symbol
_atom_type_description
_atom_type_scat_dispersion_real
_atom_type_scat_dispersion_imag
_atom_type_scat_source
C C 0.0033 0.0016 'International Tables Vol C Tables 4.2.6.8 and 6.1.1.4'
H H 0.0000 0.0000 'International Tables Vol C Tables 4.2.6.8 and 6.1.1.4'
O O 0.0106 0.0060 'International Tables Vol C Tables 4.2.6.8 and 6.1.1.4'
Na Na 0.0362 0.0249 'International Tables Vol C Tables 4.2.6.8 and 6.1.1.4'
Mn Mn 0.3368 0.7283 'International Tables Vol C Tables 4.2.6.8 and 6.1.1.4'
Se Se -0.0929 2.2259 'International Tables Vol C Tables 4.2.6.8 and 6.1.1.4'

loop_
_geom_angle_atom_site_label_1
_geom_angle_atom_site_label_2
_geom_angle_atom_site_label_3
_geom_angle
_geom_angle_site_symmetry_1
_geom_angle_site_symmetry_3
_geom_angle_publ_flag
Mn3 Se1 Mn1 110.86(6) . . ?
Mn3 Se1 Mn4 109.31(6) . . ?
Mn1 Se1 Mn4 108.00(5) . . ?
Mn3 Se1 Mn2 108.34(6) . . ?
Mn1 Se1 Mn2 110.96(5) . . ?
Mn4 Se1 Mn2 109.35(6) . . ?
C1 Se2 Mn1 100.6(3) . . ?
C1 Se2 Mn8 107.3(3) . . ?
Mn1 Se2 Mn8 105.11(5) . . ?
C7 Se3 Mn4 100.0(3) . . ?
C7 Se3 Mn7 106.0(3) . . ?
Mn4 Se3 Mn7 108.72(6) . . ?
C13 Se4 Mn4 96.5(3) . . ?
C13 Se4 Mn8 106.9(3) . . ?
Mn4 Se4 Mn8 101.80(5) . . ?
C19 Se5 Mn2 97.9(3) . . ?
C19 Se5 Mn7 105.7(3) . . ?
Mn2 Se5 Mn7 101.99(6) . . ?
C25 Se6 Mn3 96.3(4) . . ?
C25 Se6 Mn5 107.3(4) . . ?
Mn3 Se6 Mn5 105.75(6) . . ?
C31 Se7 Mn4 102.9(3) . . ?
C31 Se7 Mn5 109.7(3) . . ?
Mn4 Se7 Mn5 105.17(6) . . ?
C37 Se8 Mn2 98.8(3) . . ?
C37 Se8 Mn6 109.0(4) . . ?
Mn2 Se8 Mn6 102.41(6) . . ?
C43 Se9 Mn3 100.5(3) . . ?
C43 Se9 Mn6 107.7(3) . . ?
Mn3 Se9 Mn6 105.75(6) . . ?
C49 Se10 Mn2 100.6(3) . . ?
C49 Se10 Mn8 105.1(3) . . ?
Mn2 Se10 Mn8 104.13(5) . . ?
C55 Se11 Mn1 98.7(3) . . ?
C55 Se11 Mn5 106.4(3) . . ?
Mn1 Se11 Mn5 106.30(6) . . ?
C61 Se12 Mn1 102.4(3) . . ?
C61 Se12 Mn6 105.9(3) . . ?
Mn1 Se12 Mn6 103.85(6) . . ?
C67 Se13 Mn3 103.5(3) . . ?
C67 Se13 Mn7 104.5(4) . . ?
Mn3 Se13 Mn7 103.42(6) . . ?
C73 Se14 Mn6 101.3(4) . . ?
C79 Se15 Mn7 110.1(4) . . ?
C85 Se16 Mn5 106.4(3) . . ?
C91 Se17 Mn8 105.2(3) . . ?
Se1 Mn1 Se2 102.44(6) . . ?
Se1 Mn1 Se12 102.46(6) . . ?
Se2 Mn1 Se12 115.11(6) . . ?
Se1 Mn1 Se11 103.55(6) . . ?
Se2 Mn1 Se11 116.76(6) . . ?
Se12 Mn1 Se11 113.80(6) . . ?
Se1 Mn2 Se8 102.97(6) . . ?
Se1 Mn2 Se10 103.15(6) . . ?
Se8 Mn2 Se10 113.23(6) . . ?
Se1 Mn2 Se5 103.81(6) . . ?
Se8 Mn2 Se5 114.13(6) . . ?
Se10 Mn2 Se5 117.21(6) . . ?
Se1 Mn3 Se9 102.49(6) . . ?
Se1 Mn3 Se13 105.55(6) . . ?
Se9 Mn3 Se13 114.85(7) . . ?
Se1 Mn3 Se6 103.03(6) . . ?
Se9 Mn3 Se6 113.71(7) . . ?
Se13 Mn3 Se6 115.16(7) . . ?
Se1 Mn4 Se3 99.35(6) . . ?
Se1 Mn4 Se7 102.99(6) . . ?
Se3 Mn4 Se7 114.81(6) . . ?
Se1 Mn4 Se4 105.48(6) . . ?
Se3 Mn4 Se4 114.54(6) . . ?
Se7 Mn4 Se4 116.70(6) . . ?
Se16 Mn5 Se6 118.90(7) . . ?
Se16 Mn5 Se7 112.44(7) . . ?
Se6 Mn5 Se7 105.15(6) . . ?
Se16 Mn5 Se11 107.53(7) . . ?
Se6 Mn5 Se11 105.60(6) . . ?
Se7 Mn5 Se11 106.40(6) . . ?
Se14 Mn6 Se12 116.90(7) . . ?
Se14 Mn6 Se9 113.26(8) . . ?
Se12 Mn6 Se9 105.11(7) . . ?
Se14 Mn6 Se8 104.68(8) . . ?
Se12 Mn6 Se8 107.77(6) . . ?
Se9 Mn6 Se8 108.86(6) . . ?
Se15 Mn7 Se3 107.14(7) . . ?
Se15 Mn7 Se5 124.35(7) . . ?
Se3 Mn7 Se5 106.96(6) . . ?
Se15 Mn7 Se13 106.18(7) . . ?
Se3 Mn7 Se13 106.22(6) . . ?
Se5 Mn7 Se13 104.76(6) . . ?
Se17 Mn8 Se4 114.77(6) . . ?
Se17 Mn8 Se10 102.81(6) . . ?
Se4 Mn8 Se10 108.36(6) . . ?
Se17 Mn8 Se2 116.56(6) . . ?
Se4 Mn8 Se2 105.92(6) . . ?
Se10 Mn8 Se2 108.02(6) . . ?
O5 Na1 O6 111.0(5) . . ?
O5 Na1 O4 67.5(6) . . ?
O6 Na1 O4 115.8(5) . . ?
O5 Na1 O2 124.8(6) . . ?
O6 Na1 O2 103.4(5) . . ?
O4 Na1 O2 130.9(6) . . ?
O5 Na1 O3 133.5(6) . . ?
O6 Na1 O3 105.8(5) . . ?
O4 Na1 O3 71.5(5) . . ?
O2 Na1 O3 70.2(6) . . ?
O5 Na1 O1 65.5(6) . . ?
O6 Na1 O1 94.3(5) . . ?
O4 Na1 O1 130.8(6) . . ?
O2 Na1 O1 70.2(6) . . ?
O3 Na1 O1 138.7(6) . . ?
O5 Na1 C104 25.0(5) . . ?
O6 Na1 C104 101.6(5) . . ?
O4 Na1 C104 49.3(6) . . ?
O2 Na1 C104 148.2(6) . . ?
O3 Na1 C104 120.7(6) . . ?
O1 Na1 C104 88.7(6) . . ?
O5 Na1 C101 110.0(6) . . ?
O6 Na1 C101 116.4(5) . . ?
O4 Na1 C101 46.7(6) . . ?
O2 Na1 C101 90.4(7) . . ?
O3 Na1 C101 25.0(5) . . ?
O1 Na1 C101 147.2(6) . . ?
C104 Na1 C101 95.8(6) . . ?
O5 Na1 C103 47.1(6) . . ?
O6 Na1 C103 104.4(5) . . ?
O4 Na1 C103 26.2(5) . . ?
O2 Na1 C103 151.7(6) . . ?
O3 Na1 C103 97.2(6) . . ?
O1 Na1 C103 112.4(6) . . ?
C104 Na1 C103 24.4(5) . . ?
C101 Na1 C103 72.7(6) . . ?
O12 Na2 O8 134.4(10) . . ?
O12 Na2 O11 94.1(8) . . ?
O8 Na2 O11 122.3(7) . . ?
O12 Na2 O9 107.7(8) . . ?
O8 Na2 O9 71.8(5) . . ?
O11 Na2 O9 129.1(7) . . ?
O12 Na2 O10 94.9(8) . . ?
O8 Na2 O10 123.3(6) . . ?
O11 Na2 O10 66.0(6) . . ?
O9 Na2 O10 66.8(5) . . ?
O12 Na2 O12A 15.8(8) . . ?
O8 Na2 O12A 145.0(9) . . ?
O11 Na2 O12A 90.3(8) . . ?
O9 Na2 O12A 98.7(7) . . ?
O10 Na2 O12A 79.4(8) . . ?
O12 Na2 O7 106.1(8) . . ?
O8 Na2 O7 65.3(6) . . ?
O11 Na2 O7 73.6(6) . . ?
O9 Na2 O7 136.8(6) . . ?
O10 Na2 O7 135.5(7) . . ?
O12A Na2 O7 119.6(8) . . ?
O12 Na2 C117 123.2(11) . . ?
O8 Na2 C117 23.2(7) . . ?
O11 Na2 C117 141.8(9) . . ?
O9 Na2 C117 51.7(8) . . ?
O10 Na2 C117 113.6(8) . . ?
O12A Na2 C117 127.9(10) . . ?
O7 Na2 C117 87.1(9) . . ?
O12 Na2 C122 81.4(8) . . ?
O8 Na2 C122 142.0(6) . . ?
O11 Na2 C122 23.8(4) . . ?
O9 Na2 C122 114.5(5) . . ?
O10 Na2 C122 47.8(4) . . ?
O12A Na2 C122 73.0(7) . . ?
O7 Na2 C122 96.5(6) . . ?
C117 Na2 C122 153.1(9) . . ?
O12 Na2 C121 81.2(8) . . ?
O8 Na2 C121 143.0(6) . . ?
O11 Na2 C121 48.2(5) . . ?
O9 Na2 C121 89.7(5) . . ?
O10 Na2 C121 23.9(4) . . ?
O12A Na2 C121 67.7(8) . . ?
O7 Na2 C121 121.8(6) . . ?
C117 Na2 C121 137.4(8) . . ?
C122 Na2 C121 25.98(10) . . ?
O12 Na2 C123 95.9(8) . . ?
O8 Na2 C123 104.6(6) . . ?
O11 Na2 C123 27.9(4) . . ?
O9 Na2 C123 150.1(6) . . ?
O10 Na2 C123 93.6(6) . . ?
O12A Na2 C123 99.5(8) . . ?
O7 Na2 C123 46.3(6) . . ?
C117 Na2 C123 127.7(9) . . ?
C122 Na2 C123 50.2(5) . . ?
C121 Na2 C123 75.7(5) . . ?
C2 C1 C6 118.4(9) . . ?
C2 C1 Se2 122.0(8) . . ?
C6 C1 Se2 119.6(8) . . ?
C1 C2 C3 120.3(12) . . ?
C4 C3 C2 120.5(13) . . ?
C3 C4 C5 120.6(11) . . ?
C6 C5 C4 118.0(11) . . ?
C5 C6 C1 122.2(11) . . ?
C12 C7 C8 118.2(9) . . ?
C12 C7 Se3 119.1(7) . . ?
C8 C7 Se3 122.7(7) . . ?
C7 C8 C9 119.4(10) . . ?
C10 C9 C8 120.0(10) . . ?
C9 C10 C11 121.0(10) . . ?
C10 C11 C12 118.8(11) . . ?
C7 C12 C11 122.5(10) . . ?
C14 C13 C18 119.9(9) . . ?
C14 C13 Se4 118.2(7) . . ?
C18 C13 Se4 121.9(7) . . ?
C13 C14 C15 119.2(10) . . ?
C14 C15 C16 121.0(11) . . ?
C17 C16 C15 119.7(10) . . ?
C16 C17 C18 120.0(10) . . ?
C13 C18 C17 120.2(9) . . ?
C24 C19 C20 119.1(10) . . ?
C24 C19 Se5 118.6(9) . . ?
C20 C19 Se5 122.2(8) . . ?
C21 C20 C19 120.7(12) . . ?
C22 C21 C20 120.7(14) . . ?
C23 C22 C21 118.9(14) . . ?
C22 C23 C24 121.2(13) . . ?
C19 C24 C23 119.3(13) . . ?
C30 C25 C26 119.0(12) . . ?
C30 C25 Se6 123.4(10) . . ?
C26 C25 Se6 117.6(11) . . ?
C27 C26 C25 121.8(18) . . ?
C26 C27 C28 118.4(19) . . ?
C27 C28 C29 124.6(17) . . ?
C28 C29 C30 115.7(18) . . ?
C25 C30 C29 120.0(15) . . ?
C32 C31 C36A 115(2) . . ?
C32 C31 C36 121.7(11) . . ?
C36A C31 C36 39.1(19) . . ?
C32 C31 Se7 118.3(8) . . ?
C36A C31 Se7 117(2) . . ?
C36 C31 Se7 119.4(10) . . ?
C31 C32 C33 121.2(11) . . ?
C34 C33 C32 119.4(14) . . ?
C33 C34 C35A 116(3) . . ?
C33 C34 C35 119.5(15) . . ?
C35A C34 C35 40(2) . . ?
C36 C35 C34 118(2) . . ?
C34 C35A C36A 120(4) . . ?
C35 C36 C31 116.9(16) . . ?
C31 C36A C35A 113(4) . . ?
C42 C37 C38 122.2(11) . . ?
C42 C37 Se8 121.7(10) . . ?
C38 C37 Se8 116.1(8) . . ?
C37 C38 C39 117.9(13) . . ?
C40 C39 C38 121.2(15) . . ?
C39 C40 C41 119.7(13) . . ?
C40 C41 C42 120.8(14) . . ?
C37 C42 C41 118.2(14) . . ?
C48 C43 C44 118.4(11) . . ?
C48 C43 Se9 123.8(8) . . ?
C44 C43 Se9 117.8(9) . . ?
C45 C44 C43 122.2(13) . . ?
C44 C45 C46 118.1(13) . . ?
C47 C46 C45 122.0(13) . . ?
C46 C47 C48 118.3(13) . . ?
C43 C48 C47 121.0(12) . . ?
C50 C49 C54 120.2(10) . . ?
C50 C49 Se10 122.4(8) . . ?
C54 C49 Se10 117.4(8) . . ?
C49 C50 C51 119.8(11) . . ?
C52 C51 C50 119.0(12) . . ?
C51 C52 C53 122.3(11) . . ?
C52 C53 C54 118.6(12) . . ?
C49 C54 C53 120.0(12) . . ?
C60 C55 C56 118.1(11) . . ?
C60 C55 Se11 118.5(9) . . ?
C56 C55 Se11 123.4(8) . . ?
C57 C56 C55 119.4(13) . . ?
C58 C57 C56 122.3(16) . . ?
C59 C58 C57 117.6(14) . . ?
C58 C59 C60 123.1(15) . . ?
C59 C60 C55 119.4(15) . . ?
C62 C61 C66 121.1(10) . . ?
C62 C61 Se12 117.2(8) . . ?
C66 C61 Se12 121.7(8) . . ?
C61 C62 C63 119.9(13) . . ?
C62 C63 C64 117.7(14) . . ?
C65 C64 C63 120.0(12) . . ?
C66 C65 C64 120.2(13) . . ?
C65 C66 C61 120.9(11) . . ?
C68 C67 C72 119.2(12) . . ?
C68 C67 Se13 122.6(9) . . ?
C72 C67 Se13 118.1(10) . . ?
C67 C68 C69 121.1(15) . . ?
C70 C69 C68 119.9(17) . . ?
C71 C70 C69 119.3(15) . . ?
C70 C71 C72 124.2(16) . . ?
C67 C72 C71 116.1(15) . . ?
C74 C73 C78 119.5(18) . . ?
C74 C73 Se14 119.7(15) . . ?
C78 C73 Se14 120.9(11) . . ?
C73 C74 C75 116(2) . . ?
C76 C75 C74 123(2) . . ?
C77 C76 C75 120(3) . . ?
C76 C77 C78 122(2) . . ?
C73 C78 C77 119.3(18) . . ?
C84 C79 C80 117.6(13) . . ?
C84 C79 Se15 117.7(11) . . ?
C80 C79 Se15 124.7(10) . . ?
C79 C80 C81 120.7(13) . . ?
C82 C81 C80 122.0(14) . . ?
C81 C82 C83 119.0(17) . . ?
C82 C83 C84 119.4(18) . . ?
C79 C84 C83 120.2(17) . . ?
C90 C85 C86 118.1(13) . . ?
C90 C85 Se16 119.4(10) . . ?
C86 C85 Se16 122.3(9) . . ?
C87 C86 C85 121.6(14) . . ?
C86 C87 C88 122.5(18) . . ?
C89 C88 C87 115.6(17) . . ?
C88 C89 C90 123.1(16) . . ?
C85 C90 C89 119.0(15) . . ?
C96 C91 C92 115.5(11) . . ?
C96 C91 Se17 121.2(9) . . ?
C92 C91 Se17 123.1(9) . . ?
C93 C92 C91 122.0(13) . . ?
C92 C93 C94 121.3(14) . . ?
C95 C94 C93 118.2(14) . . ?
C94 C95 C96 123.2(14) . . ?
C95 C96 C91 119.7(13) . . ?
O1 C97 C98 109(3) . . ?
C97 C98 O2 108(3) . . ?
O2 C99 C100 113(2) . . ?
O3 C100 C99 111(2) . . ?
C102 C101 O3 122(2) . . ?
C102 C101 Na1 78.9(16) . . ?
O3 C101 Na1 47.5(10) . . ?
O4 C102 C101 112(2) . . ?
C104 C103 C107 124(2) . . ?
C104 C103 O4 116(2) . . ?
C107 C103 O4 120(2) . . ?
C104 C103 Na1 76.3(15) . . ?
C107 C103 Na1 153.8(17) . . ?
O4 C103 Na1 44.4(9) . . ?
C103 C104 O5 113(2) . . ?
C103 C104 C110 129(3) . . ?
O5 C104 C110 117(2) . . ?
C103 C104 Na1 79.3(15) . . ?
O5 C104 Na1 41.5(9) . . ?
C110 C104 Na1 148(2) . . ?
C106 C105 O5 102(2) . . ?
O1 C106 C105 102(2) . . ?
C103 C107 C108 105(2) . . ?
C109 C108 C107 126(3) . . ?
C108 C109 C110 129(4) . . ?
C109 C110 C104 107(3) . . ?
O6 C111 C112 105.9(16) . . ?
C113 C112 C111 107(2) . . ?
C114 C113 C112 107(2) . . ?
C113 C114 O6 108.9(19) . . ?
C116 C115 O7 109(3) . . ?
C115 C116 O8 104(2) . . ?
O8 C117 C118 116(3) . . ?
O8 C117 Na2 43.8(15) . . ?
C118 C117 Na2 83(2) . . ?
O9 C118 C117 115(3) . . ?
O9 C119 C120 113.5(16) . . ?
O10 C120 C119 103.3(15) . . ?
C124 C123 O11 121(2) . . ?
C124 C123 Na2 85.2(19) . . ?
O11 C123 Na2 48.0(10) . . ?
C123 C124 O7 103(3) . . ?
O10 C121 C122 116.9(14) . . ?
O10 C121 C125 123.1(14) . . ?
C122 C121 C125 120.0 . . ?
O10 C121 Na2 48.5(8) . . ?
C122 C121 Na2 76.1(7) . . ?
C125 C121 Na2 149.1(8) . . ?
O11 C122 C121 119.2(15) . . ?
O11 C122 C128 120.6(15) . . ?
C121 C122 C128 120.0 . . ?
O11 C122 Na2 47.4(10) . . ?
C121 C122 Na2 77.9(7) . . ?
C128 C122 Na2 148.1(8) . . ?
C122 C128 C127 120.0 . . ?
C126 C127 C128 120.0 . . ?
C127 C126 C125 120.0 . . ?
C126 C125 C121 120.0 . . ?
C131 C130 O12 116(4) . . ?
C131 C130 C132 43.3(19) . . ?
O12 C130 C132 75(2) . . ?
O12A C13A C131 105(3) . . ?
C130 C131 C132 95(3) . . ?
C130 C131 C13A 48(2) . . ?
C132 C131 C13A 103(3) . . ?
C131 C132 C133 105(3) . . ?
C131 C132 C130 41.4(18) . . ?
C133 C132 C130 74(2) . . ?
O12A C133 O12 31.0(15) . . ?
O12A C133 C132 101(3) . . ?
O12 C133 C132 92(2) . . ?
C135 C134 C136 112(4) . . ?
C134 C135 C137 99(3) . . ?
O13 C136 C134 102(3) . . ?
O13 C137 C135 110(3) . . ?
C106 O1 C97 111(2) . . ?
C106 O1 Na1 111.0(13) . . ?
C97 O1 Na1 113(2) . . ?
C99 O2 C98 125(2) . . ?
C99 O2 Na1 109.6(15) . . ?
C98 O2 Na1 105.8(17) . . ?
C101 O3 C100 121.0(19) . . ?
C101 O3 Na1 107.5(13) . . ?
C100 O3 Na1 113.4(14) . . ?
C102 O4 C103 129.2(19) . . ?
C102 O4 Na1 114.7(14) . . ?
C103 O4 Na1 109.4(12) . . ?
C104 O5 C105 115.6(18) . . ?
C104 O5 Na1 113.4(13) . . ?
C105 O5 Na1 119.2(14) . . ?
C111 O6 C114 107.8(14) . . ?
C111 O6 Na1 125.4(10) . . ?
C114 O6 Na1 124.5(11) . . ?
C115 O7 C124 132(3) . . ?
C115 O7 Na2 103.0(13) . . ?
C124 O7 Na2 107.4(18) . . ?
C117 O8 C116 125(3) . . ?
C117 O8 Na2 113(2) . . ?
C116 O8 Na2 121.7(18) . . ?
C119 O9 C118 120.3(16) . . ?
C119 O9 Na2 113.0(11) . . ?
C118 O9 Na2 109.3(13) . . ?
C121 O10 C120 122.7(15) . . ?
C121 O10 Na2 107.6(10) . . ?
C120 O10 Na2 114.8(11) . . ?
C122 O11 C123 137.5(19) . . ?
C122 O11 Na2 108.8(12) . . ?
C123 O11 Na2 104.0(12) . . ?
C133 O12 C130 105(3) . . ?
C133 O12 Na2 127(2) . . ?
C130 O12 Na2 127(2) . . ?
C133 O12A C13A 104(3) . . ?
C133 O12A Na2 109(2) . . ?
C13A O12A Na2 143(2) . . ?
C137 O13 C136 107(2) . . ?

loop_
_geom_bond_atom_site_label_1
_geom_bond_atom_site_label_2
_geom_bond_distance
_geom_bond_site_symmetry_2
_geom_bond_publ_flag
Se1 Mn3 2.5250(17) . ?
Se1 Mn1 2.5255(16) . ?
Se1 Mn4 2.5277(17) . ?
Se1 Mn2 2.5342(17) . ?
Se2 C1 1.927(9) . ?
Se2 Mn1 2.5535(17) . ?
Se2 Mn8 2.6193(17) . ?
Se3 C7 1.914(9) . ?
Se3 Mn4 2.5442(16) . ?
Se3 Mn7 2.5932(18) . ?
Se4 C13 1.931(9) . ?
Se4 Mn4 2.5658(17) . ?
Se4 Mn8 2.6011(18) . ?
Se5 C19 1.931(10) . ?
Se5 Mn2 2.5686(18) . ?
Se5 Mn7 2.5987(19) . ?
Se6 C25 1.923(11) . ?
Se6 Mn3 2.5609(18) . ?
Se6 Mn5 2.5948(19) . ?
Se7 C31 1.925(10) . ?
Se7 Mn4 2.5593(17) . ?
Se7 Mn5 2.6057(18) . ?
Se8 C37 1.941(11) . ?
Se8 Mn2 2.5523(17) . ?
Se8 Mn6 2.605(2) . ?
Se9 C43 1.917(11) . ?
Se9 Mn3 2.548(2) . ?
Se9 Mn6 2.604(2) . ?
Se10 C49 1.925(10) . ?
Se10 Mn2 2.5566(18) . ?
Se10 Mn8 2.6011(17) . ?
Se11 C55 1.922(11) . ?
Se11 Mn1 2.5609(18) . ?
Se11 Mn5 2.6058(18) . ?
Se12 C61 1.924(10) . ?
Se12 Mn1 2.5572(17) . ?
Se12 Mn6 2.5985(19) . ?
Se13 C67 1.931(11) . ?
Se13 Mn3 2.5480(18) . ?
Se13 Mn7 2.5998(19) . ?
Se14 C73 1.948(17) . ?
Se14 Mn6 2.488(2) . ?
Se15 C79 1.882(12) . ?
Se15 Mn7 2.4785(19) . ?
Se16 C85 1.895(13) . ?
Se16 Mn5 2.5013(19) . ?
Se17 C91 1.899(11) . ?
Se17 Mn8 2.5066(18) . ?
Na1 O5 2.231(16) . ?
Na1 O6 2.296(11) . ?
Na1 O4 2.316(15) . ?
Na1 O2 2.379(19) . ?
Na1 O3 2.401(15) . ?
Na1 O1 2.450(16) . ?
Na1 C104 3.09(2) . ?
Na1 C101 3.10(3) . ?
Na1 C103 3.12(2) . ?
Na2 O12 2.15(2) . ?
Na2 O8 2.253(17) . ?
Na2 O11 2.39(2) . ?
Na2 O9 2.397(13) . ?
Na2 O10 2.437(17) . ?
Na2 O12A 2.47(3) . ?
Na2 O7 2.564(19) . ?
Na2 C117 3.00(4) . ?
Na2 C122 3.080(15) . ?
Na2 C121 3.102(15) . ?
Na2 C123 3.12(2) . ?
C1 C2 1.361(14) . ?
C1 C6 1.394(13) . ?
C2 C3 1.377(17) . ?
C3 C4 1.361(19) . ?
C4 C5 1.385(19) . ?
C5 C6 1.362(15) . ?
C7 C12 1.372(13) . ?
C7 C8 1.376(14) . ?
C8 C9 1.423(15) . ?
C9 C10 1.355(17) . ?
C10 C11 1.357(16) . ?
C11 C12 1.386(14) . ?
C13 C14 1.379(13) . ?
C13 C18 1.385(14) . ?
C14 C15 1.384(15) . ?
C15 C16 1.387(17) . ?
C16 C17 1.361(15) . ?
C17 C18 1.394(14) . ?
C19 C24 1.362(15) . ?
C19 C20 1.385(15) . ?
C20 C21 1.368(16) . ?
C21 C22 1.37(2) . ?
C22 C23 1.36(2) . ?
C23 C24 1.402(18) . ?
C25 C30 1.374(18) . ?
C25 C26 1.405(19) . ?
C26 C27 1.31(2) . ?
C27 C28 1.35(3) . ?
C28 C29 1.38(3) . ?
C29 C30 1.41(2) . ?
C31 C32 1.360(16) . ?
C31 C36A 1.44(5) . ?
C31 C36 1.46(2) . ?
C32 C33 1.398(16) . ?
C33 C34 1.32(2) . ?
C34 C35A 1.40(6) . ?
C34 C35 1.54(3) . ?
C35 C36 1.36(3) . ?
C35A C36A 1.48(7) . ?
C37 C42 1.366(17) . ?
C37 C38 1.379(17) . ?
C38 C39 1.411(16) . ?
C39 C40 1.36(2) . ?
C40 C41 1.37(2) . ?
C41 C42 1.413(17) . ?
C43 C48 1.375(16) . ?
C43 C44 1.390(15) . ?
C44 C45 1.364(19) . ?
C45 C46 1.38(2) . ?
C46 C47 1.37(2) . ?
C47 C48 1.400(17) . ?
C49 C50 1.388(14) . ?
C49 C54 1.395(15) . ?
C50 C51 1.407(15) . ?
C51 C52 1.371(18) . ?
C52 C53 1.387(19) . ?
C53 C54 1.400(16) . ?
C55 C60 1.393(15) . ?
C55 C56 1.394(16) . ?
C56 C57 1.371(18) . ?
C57 C58 1.36(2) . ?
C58 C59 1.35(2) . ?
C59 C60 1.36(2) . ?
C61 C62 1.368(15) . ?
C61 C66 1.381(15) . ?
C62 C63 1.383(18) . ?
C63 C64 1.46(2) . ?
C64 C65 1.36(2) . ?
C65 C66 1.354(16) . ?
C67 C68 1.374(19) . ?
C67 C72 1.389(18) . ?
C68 C69 1.391(19) . ?
C69 C70 1.36(2) . ?
C70 C71 1.30(2) . ?
C71 C72 1.44(2) . ?
C73 C74 1.37(2) . ?
C73 C78 1.42(2) . ?
C74 C75 1.48(3) . ?
C75 C76 1.32(3) . ?
C76 C77 1.29(3) . ?
C77 C78 1.43(3) . ?
C79 C84 1.349(19) . ?
C79 C80 1.370(17) . ?
C80 C81 1.382(18) . ?
C81 C82 1.30(2) . ?
C82 C83 1.37(3) . ?
C83 C84 1.42(3) . ?
C85 C90 1.371(17) . ?
C85 C86 1.382(18) . ?
C86 C87 1.36(2) . ?
C87 C88 1.38(2) . ?
C88 C89 1.37(2) . ?
C89 C90 1.41(2) . ?
C91 C96 1.406(15) . ?
C91 C92 1.413(16) . ?
C92 C93 1.361(18) . ?
C93 C94 1.36(2) . ?
C94 C95 1.34(2) . ?
C95 C96 1.389(19) . ?
C97 O1 1.441(18) . ?
C97 C98 1.47(4) . ?
C98 O2 1.50(3) . ?
C99 O2 1.40(3) . ?
C99 C100 1.43(3) . ?
C100 O3 1.41(3) . ?
C101 C102 1.37(3) . ?
C101 O3 1.37(2) . ?
C102 O4 1.37(3) . ?
C103 C104 1.31(3) . ?
C103 C107 1.45(3) . ?
C103 O4 1.46(2) . ?
C104 O5 1.42(2) . ?
C104 C110 1.43(3) . ?
C105 C106 1.45(3) . ?
C105 O5 1.46(3) . ?
C106 O1 1.39(2) . ?
C107 C108 1.54(3) . ?
C108 C109 1.27(3) . ?
C109 C110 1.35(4) . ?
C111 O6 1.427(19) . ?
C111 C112 1.47(3) . ?
C112 C113 1.42(3) . ?
C113 C114 1.42(3) . ?
C114 O6 1.43(2) . ?
C115 C116 1.368(19) . ?
C115 O7 1.406(18) . ?
C116 O8 1.374(18) . ?
C117 O8 1.28(4) . ?
C117 C118 1.44(4) . ?
C118 O9 1.41(2) . ?
C119 O9 1.395(19) . ?
C119 C120 1.43(2) . ?
C120 O10 1.40(2) . ?
C123 C124 1.44(4) . ?
C123 O11 1.508(16) . ?
C124 O7 1.49(3) . ?
C121 O10 1.319(13) . ?
C121 C122 1.3900 . ?
C121 C125 1.3900 . ?
C122 O11 1.315(14) . ?
C122 C128 1.3900 . ?
C128 C127 1.3900 . ?
C127 C126 1.3900 . ?
C126 C125 1.3900 . ?
C130 C131 1.34(5) . ?
C130 O12 1.49(5) . ?
C130 C132 2.02(5) . ?
C13A O12A 1.44(4) . ?
C13A C131 1.52(4) . ?
C131 C132 1.39(3) . ?
C132 C133 1.68(4) . ?
C133 O12A 1.31(4) . ?
C133 O12 1.32(3) . ?
C134 C135 1.38(5) . ?
C134 C136 1.52(5) . ?
C135 C137 1.46(4) . ?
C136 O13 1.40(3) . ?
C137 O13 1.37(3) . ?
